data_2218989
loop_
_publ_author_name
'Fang, Yan-Xiong'
'Huang, Hua-Rong'
'Du, Zhi-Yun'
'Huang, Bao-Hua'
'Zhang, Kun'

_publ_section_title
;
 5-Hydroxy-1-methyl-3,4-dihydro-2<i>H</i>-pyrrolium hydrogensulfate
;
_journal_coeditor_code FB2100
_journal_issue 8
_journal_name_full 'Acta Crystallographica Section E'
_journal_page_first o1622
_journal_paper_doi 10.1107/S1600536808022460
_journal_volume 64
_journal_year 2008
_chemical_formula_iupac 'C5 H10 N O +, H S O4 -'
_chemical_formula_moiety 'C5 H10 N O +, H O4 S -'
_chemical_formula_sum 'C5 H11 N O5 S'
_chemical_formula_weight 197.21
_chemical_name_systematic
;
5-Hydroxy-1-methyl-3,4-dihydro-2H-pyrrolium hydrogensulfate
;
_space_group_IT_number 19
_symmetry_cell_setting orthorhombic
_symmetry_space_group_name_Hall 'P 2ac 2ab'
_symmetry_space_group_name_H-M 'P 21 21 21'
_atom_sites_solution_hydrogens difmap
_atom_sites_solution_primary direct
_atom_sites_solution_secondary difmap
_audit_creation_method SHELXL-97
_cell_angle_alpha 90.00
_cell_angle_beta 90.00
_cell_angle_gamma 90.00
_cell_formula_units_Z 4
_cell_length_a 6.5418(14)
_cell_length_b 10.964(2)
_cell_length_c 11.614(2)
_cell_measurement_reflns_used 3942
_cell_measurement_temperature 173(2)
_cell_measurement_theta_max 26.99
_cell_measurement_theta_min 2.55
_cell_volume 833.0(3)
_computing_cell_refinement 'SMART (Bruker, 1999)'
_computing_data_collection 'SMART (Bruker, 1999)'
_computing_data_reduction 'SAINT [or SAINT-Plus?] (Bruker, 1999)'
_computing_molecular_graphics 'SHELXTL (Sheldrick, 2008)'
_computing_publication_material 'SHELXTL (Sheldrick, 2008)'
_computing_structure_refinement 'SHELXL97 (Sheldrick, 2008)'
_computing_structure_solution 'SHELXS97 (Sheldrick, 2008)'
_diffrn_ambient_temperature 173(2)
_diffrn_measured_fraction_theta_full 0.969
_diffrn_measured_fraction_theta_max 0.969
_diffrn_measurement_device_type 'Bruker SMART 1K area-detector'
_diffrn_measurement_method '\f and \w'
_diffrn_radiation_monochromator graphite
_diffrn_radiation_source 'medium-focus sealed tube'
_diffrn_radiation_type MoK\a
_diffrn_radiation_wavelength 0.71073
_diffrn_reflns_av_R_equivalents 0.0232
_diffrn_reflns_av_sigmaI/netI 0.0258
_diffrn_reflns_limit_h_max 8
_diffrn_reflns_limit_h_min -7
_diffrn_reflns_limit_k_max 12
_diffrn_reflns_limit_k_min -13
_diffrn_reflns_limit_l_max 14
_diffrn_reflns_limit_l_min -10
_diffrn_reflns_number 4132
_diffrn_reflns_theta_full 25.95
_diffrn_reflns_theta_max 25.95
_diffrn_reflns_theta_min 2.55
_diffrn_standards_number 0
_exptl_absorpt_coefficient_mu 0.374
_exptl_absorpt_correction_T_max 0.9223
_exptl_absorpt_correction_T_min 0.8410
_exptl_absorpt_correction_type multi-scan
_exptl_absorpt_process_details '(SADABS; Sheldrick, 1996)'
_exptl_crystal_colour colourless
_exptl_crystal_density_diffrn 1.573
_exptl_crystal_density_method 'not measured'
_exptl_crystal_description prism
_exptl_crystal_F_000 416
_exptl_crystal_size_max 0.48
_exptl_crystal_size_mid 0.25
_exptl_crystal_size_min 0.22
_refine_diff_density_max 0.279
_refine_diff_density_min -0.361
_refine_ls_abs_structure_details 'Flack (1983)'
_refine_ls_abs_structure_Flack 0.01(9)
_refine_ls_extinction_coef 0.020(4)
_refine_ls_extinction_expression Fc^*^=kFc[1+0.001xFc^2^\l^3^/sin(2\q)]^-1/4^
_refine_ls_extinction_method 'SHELXL97 (Sheldrick, 2008)'
_refine_ls_goodness_of_fit_ref 1.195
_refine_ls_hydrogen_treatment constr
_refine_ls_matrix_type full
_refine_ls_number_constraints 41
_refine_ls_number_parameters 113
_refine_ls_number_reflns 1578
_refine_ls_number_restraints 0
_refine_ls_restrained_S_all 1.195
_refine_ls_R_factor_all 0.0285
_refine_ls_R_factor_gt 0.0272
_refine_ls_shift/su_max 0.000
_refine_ls_shift/su_mean 0.000
_refine_ls_structure_factor_coef Fsqd
_refine_ls_weighting_details 'calc w=1/[\s^2^(Fo^2^)+(0.047P)^2^+0.264P] where P=(Fo^2^+2Fc^2^)/3'
_refine_ls_weighting_scheme calc
_refine_ls_wR_factor_gt 0.0883
_refine_ls_wR_factor_ref 0.0892
_reflns_number_gt 1519
_reflns_number_total 1578
_reflns_threshold_expression I>2\s(I)
_cod_data_source_file fb2100.cif
_cod_data_source_block I
_cod_database_code 2218989
_cod_database_fobs_code 2218989

loop_
_symmetry_equiv_pos_as_xyz
'x, y, z'
'-x+1/2, -y, z+1/2'
'-x, y+1/2, -z+1/2'
'x+1/2, -y+1/2, -z'

loop_
_atom_site_type_symbol
_atom_site_label
_atom_site_fract_x
_atom_site_fract_y
_atom_site_fract_z
_atom_site_U_iso_or_equiv
_atom_site_adp_type
_atom_site_calc_flag
_atom_site_refinement_flags
_atom_site_occupancy
C C1 0.6096(4) 0.42511(19) 0.26605(17) 0.0238(5) Uani d . 1
C C2 0.5508(4) 0.3055(2) 0.31637(19) 0.0275(5) Uani d . 1
H H2A 0.5667 0.2389 0.2596 0.033 Uiso calc R 1
H H2B 0.4078 0.3068 0.3443 0.033 Uiso calc R 1
C C3 0.7017(4) 0.2912(2) 0.4163(2) 0.0346(6) Uani d . 1
H H3A 0.6369 0.3142 0.4902 0.042 Uiso calc R 1
H H3B 0.7507 0.2060 0.4219 0.042 Uiso calc R 1
C C4 0.8773(4) 0.3774(2) 0.38749(19) 0.0296(5) Uani d . 1
H H4A 0.9259 0.4207 0.4571 0.035 Uiso calc R 1
H H4B 0.9932 0.3326 0.3526 0.035 Uiso calc R 1
C C5 0.8878(4) 0.5749(2) 0.2701(2) 0.0309(5) Uani d . 1
H H5A 0.8521 0.5941 0.1902 0.046 Uiso calc R 1
H H5B 1.0361 0.5644 0.2766 0.046 Uiso calc R 1
H H5C 0.8438 0.6418 0.3203 0.046 Uiso calc R 1
N N1 0.7857(3) 0.46269(17) 0.30466(16) 0.0242(4) Uani d . 1
O O1 0.5090(3) 0.48791(14) 0.19136(14) 0.0299(4) Uani d . 1
H H1 0.4010 0.4508 0.1739 0.045 Uiso calc R 1
O O5 0.1546(3) 0.27995(19) -0.05492(17) 0.0434(5) Uani d . 1
O O3 -0.1165(2) 0.40674(14) 0.01936(15) 0.0318(4) Uani d . 1
H H3 -0.1724 0.3407 0.0382 0.048 Uiso calc R 1
O O4 0.1944(3) 0.49886(18) -0.03734(17) 0.0418(5) Uani d . 1
O O2 0.1898(3) 0.37202(16) 0.13185(14) 0.0308(4) Uani d . 1
S S1 0.11940(8) 0.38873(5) 0.01336(4) 0.02365(18) Uani d . 1

loop_
_atom_site_aniso_label
_atom_site_aniso_U_11
_atom_site_aniso_U_22
_atom_site_aniso_U_33
_atom_site_aniso_U_12
_atom_site_aniso_U_13
_atom_site_aniso_U_23
C1 0.0289(12) 0.0234(10) 0.0192(9) 0.0026(10) -0.0002(9) -0.0042(7)
C2 0.0325(12) 0.0242(10) 0.0257(10) -0.0049(10) 0.0011(9) -0.0005(9)
C3 0.0380(14) 0.0303(12) 0.0355(13) 0.0013(12) -0.0029(11) 0.0070(10)
C4 0.0296(12) 0.0289(11) 0.0302(10) 0.0052(12) -0.0059(10) 0.0043(9)
C5 0.0342(14) 0.0237(11) 0.0346(11) -0.0064(11) 0.0021(11) -0.0001(8)
N1 0.0266(9) 0.0213(9) 0.0246(9) 0.0022(9) -0.0012(7) -0.0014(7)
O1 0.0322(9) 0.0284(8) 0.0290(8) -0.0007(7) -0.0092(7) 0.0032(6)
O5 0.0456(12) 0.0447(11) 0.0398(9) 0.0131(9) -0.0127(8) -0.0166(8)
O3 0.0246(9) 0.0263(8) 0.0445(9) 0.0001(7) -0.0038(8) 0.0019(7)
O4 0.0416(10) 0.0427(11) 0.0411(11) -0.0084(9) -0.0052(8) 0.0160(8)
O2 0.0332(9) 0.0338(9) 0.0253(8) -0.0011(8) -0.0057(6) 0.0015(7)
S1 0.0244(3) 0.0233(3) 0.0232(3) 0.0004(2) -0.0032(2) 0.00028(19)

loop_
_atom_type_symbol
_atom_type_description
_atom_type_scat_dispersion_real
_atom_type_scat_dispersion_imag
_atom_type_scat_source
C C 0.0033 0.0016 'International Tables Vol C Tables 4.2.6.8 and 6.1.1.4'
H H 0.0000 0.0000 'International Tables Vol C Tables 4.2.6.8 and 6.1.1.4'
N N 0.0061 0.0033 'International Tables Vol C Tables 4.2.6.8 and 6.1.1.4'
O O 0.0106 0.0060 'International Tables Vol C Tables 4.2.6.8 and 6.1.1.4'
S S 0.1246 0.1234 'International Tables Vol C Tables 4.2.6.8 and 6.1.1.4'

loop_
_geom_angle_atom_site_label_1
_geom_angle_atom_site_label_2
_geom_angle_atom_site_label_3
_geom_angle
O1 C1 N1 121.0(2)
O1 C1 C2 127.2(2)
N1 C1 C2 111.9(2)
C1 C2 C3 102.82(19)
C1 C2 H2A 111.2
C3 C2 H2A 111.2
C1 C2 H2B 111.2
C3 C2 H2B 111.2
H2A C2 H2B 109.1
C4 C3 C2 104.78(19)
C4 C3 H3A 110.8
C2 C3 H3A 110.8
C4 C3 H3B 110.8
C2 C3 H3B 110.8
H3A C3 H3B 108.9
N1 C4 C3 103.36(19)
N1 C4 H4A 111.1
C3 C4 H4A 111.1
N1 C4 H4B 111.1
C3 C4 H4B 111.1
H4A C4 H4B 109.1
N1 C5 H5A 109.5
N1 C5 H5B 109.5
H5A C5 H5B 109.5
N1 C5 H5C 109.5
H5A C5 H5C 109.5
H5B C5 H5C 109.5
C1 N1 C5 125.3(2)
C1 N1 C4 112.62(19)
C5 N1 C4 122.1(2)
C1 O1 H1 109.5
S1 O3 H3 109.5
O4 S1 O5 114.49(13)
O4 S1 O2 112.65(11)
O5 S1 O2 111.19(11)
O4 S1 O3 104.56(11)
O5 S1 O3 106.63(11)
O2 S1 O3 106.60(10)

loop_
_geom_bond_atom_site_label_1
_geom_bond_atom_site_label_2
_geom_bond_distance
C1 O1 1.288(3)
C1 N1 1.303(3)
C1 C2 1.486(3)
C2 C3 1.532(3)
C2 H2A 0.9900
C2 H2B 0.9900
C3 C4 1.525(4)
C3 H3A 0.9900
C3 H3B 0.9900
C4 N1 1.469(3)
C4 H4A 0.9900
C4 H4B 0.9900
C5 N1 1.457(3)
C5 H5A 0.9800
C5 H5B 0.9800
C5 H5C 0.9800
O1 H1 0.8400
O5 S1 1.4507(19)
O3 S1 1.5576(17)
O3 H3 0.8400
O4 S1 1.4302(19)
O2 S1 1.4626(17)

loop_
_geom_hbond_atom_site_label_D
_geom_hbond_atom_site_label_H
_geom_hbond_atom_site_label_A
_geom_hbond_site_symmetry_A
_geom_hbond_distance_DH
_geom_hbond_distance_HA
_geom_hbond_distance_DA
_geom_hbond_angle_DHA
_geom_hbond_publ_flag
O3 H3 O5 4_455 0.84 1.75 2.569(3) 163.9 yes
O1 H1 O2 . 0.84 1.70 2.540(2) 176.6 yes
C2 H2A O5 4_555 0.99 2.45 3.250(3) 137 yes
C5 H5C O2 3_655 0.98 2.59 3.488(3) 152 yes

loop_
_geom_torsion_atom_site_label_1
_geom_torsion_atom_site_label_2
_geom_torsion_atom_site_label_3
_geom_torsion_atom_site_label_4
_geom_torsion
O1 C1 C2 C3 -168.1(2)
N1 C1 C2 C3 13.3(3)
C1 C2 C3 C4 -20.2(2)
C2 C3 C4 N1 20.1(2)
O1 C1 N1 C5 -0.2(4)
C2 C1 N1 C5 178.53(19)
O1 C1 N1 C4 -179.01(19)
C2 C1 N1 C4 -0.3(3)
C3 C4 N1 C1 -13.0(3)
C3 C4 N1 C5 168.2(2)

loop_
_cod_related_entry_id
_cod_related_entry_database
_cod_related_entry_code
1 ChemSpider 29737584
